data_7155168
loop_
_publ_author_name
'Li, Can'
'Zhang, Hong-Hao'
'Fan, Tao'
'Shen, Yang'
'Wu, Qiong'
'Shi, Feng'

_publ_section_title
;
 Br\/onsted acid-catalyzed regioselective reactions of 2-indolylmethanols
 with cyclic enaminone and anhydride leading to C3-functionalized indole
 derivatives.
;
_journal_issue 29
_journal_name_full 'Organic &amp; biomolecular chemistry'
_journal_page_first 6932
_journal_page_last 6936
_journal_paper_doi 10.1039/c6ob01282e
_journal_volume 14
_journal_year 2016
_chemical_formula_sum 'C34 H30 N O3'
_chemical_formula_weight 500.59
_chemical_name_systematic
; 
 ? 
;
_space_group_crystal_system triclinic
_space_group_IT_number 2
_space_group_name_Hall '-P 1'
_space_group_name_H-M_alt 'P -1'
_symmetry_space_group_name_Hall '-P 1'
_symmetry_space_group_name_H-M 'P -1'
_atom_sites_solution_hydrogens mixed
_audit_creation_method SHELXL-2013
_audit_update_record
;
2016-01-21 deposited with the CCDC.
2016-06-15 downloaded from the CCDC.
;
_cell_angle_alpha 89.660(9)
_cell_angle_beta 76.844(9)
_cell_angle_gamma 63.337(8)
_cell_formula_units_Z 2
_cell_length_a 9.861(5)
_cell_length_b 10.455(5)
_cell_length_c 15.398(8)
_cell_measurement_reflns_used 1633
_cell_measurement_temperature 296(2)
_cell_measurement_theta_max 42.996
_cell_measurement_theta_min 4.386
_cell_volume 1373.0(12)
_computing_cell_refinement 'Bruker SAINT'
_computing_data_collection 'Bruker APEX2'
_computing_data_reduction 'Bruker SAINT'
_computing_molecular_graphics 'Bruker SHELXTL'
_computing_publication_material 'Bruker SHELXTL'
_computing_structure_refinement 'SHELXL-2013 (Sheldrick, 2013)'
_computing_structure_solution 'SHELXS-97 (Sheldrick, 2008)'
_diffrn_ambient_temperature 296(2)
_diffrn_measured_fraction_theta_full 0.974
_diffrn_measured_fraction_theta_max 0.992
_diffrn_measurement_device_type 'Bruker APEX-II CCD'
_diffrn_measurement_method '\f and \w scans'
_diffrn_radiation_type MoK\a
_diffrn_radiation_wavelength 0.71073
_diffrn_reflns_av_R_equivalents 0.0466
_diffrn_reflns_av_unetI/netI 0.0834
_diffrn_reflns_Laue_measured_fraction_full 0.974
_diffrn_reflns_Laue_measured_fraction_max 0.992
_diffrn_reflns_limit_h_max 7
_diffrn_reflns_limit_h_min -11
_diffrn_reflns_limit_k_max 12
_diffrn_reflns_limit_k_min -12
_diffrn_reflns_limit_l_max 18
_diffrn_reflns_limit_l_min -18
_diffrn_reflns_number 9088
_diffrn_reflns_point_group_measured_fraction_full 0.974
_diffrn_reflns_point_group_measured_fraction_max 0.992
_diffrn_reflns_theta_full 25.242
_diffrn_reflns_theta_max 25.096
_diffrn_reflns_theta_min 2.193
_exptl_absorpt_coefficient_mu 0.077
_exptl_absorpt_correction_T_max 0.7456
_exptl_absorpt_correction_T_min 0.5563
_exptl_absorpt_correction_type multi-scan
_exptl_absorpt_process_details sadabs
_exptl_crystal_colour colorless
_exptl_crystal_density_diffrn 1.211
_exptl_crystal_description prismatic
_exptl_crystal_F_000 530
_exptl_crystal_size_max 0.220
_exptl_crystal_size_mid 0.170
_exptl_crystal_size_min 0.130
_refine_diff_density_max 0.452
_refine_diff_density_min -0.228
_refine_diff_density_rms 0.069
_refine_ls_extinction_method none
_refine_ls_goodness_of_fit_ref 0.959
_refine_ls_hydrogen_treatment mixed
_refine_ls_matrix_type full
_refine_ls_number_parameters 349
_refine_ls_number_reflns 4857
_refine_ls_number_restraints 2
_refine_ls_restrained_S_all 0.959
_refine_ls_R_factor_all 0.1495
_refine_ls_R_factor_gt 0.0805
_refine_ls_shift/su_max 0.000
_refine_ls_shift/su_mean 0.000
_refine_ls_structure_factor_coef Fsqd
_refine_ls_weighting_details 'w=1/[\s^2^(Fo^2^)+(0.1474P)^2^] where P=(Fo^2^+2Fc^2^)/3'
_refine_ls_weighting_scheme calc
_refine_ls_wR_factor_gt 0.2057
_refine_ls_wR_factor_ref 0.2548
_reflns_Friedel_coverage 0.000
_reflns_number_gt 2392
_reflns_number_total 4857
_reflns_threshold_expression 'I > 2\s(I)'
_cod_data_source_file c6ob01282e2.cif
_cod_data_source_block mo_dm15793_0m
_cod_depositor_comments 'Adding full bibliography for 7155167--7155168.cif.'
_cod_database_code 7155168
_shelx_space_group_comment
; 
The symmetry employed for this shelxl refinement is uniquely defined 
by the following loop, which should always be used as a source of 
symmetry information in preference to the above space-group names. 
They are only intended as comments. 
;
_shelx_estimated_absorpt_t_min 0.983
_shelx_estimated_absorpt_t_max 0.990
_shelxl_version_number 2013-4

loop_
_space_group_symop_operation_xyz
'x, y, z'
'-x, -y, -z'

loop_
_atom_site_label
_atom_site_type_symbol
_atom_site_fract_x
_atom_site_fract_y
_atom_site_fract_z
_atom_site_U_iso_or_equiv
_atom_site_adp_type
_atom_site_occupancy
_atom_site_site_symmetry_order
_atom_site_calc_flag
_atom_site_refinement_flags_posn
_atom_site_refinement_flags_adp
N1 N 0.3091(4) 0.2884(3) 0.2844(2) 0.0530(8) Uani 1 1 d . .
O1 O 0.2925(4) 1.0246(3) 0.3315(2) 0.0968(11) Uani 1 1 d . .
O2 O 0.2303(3) 0.8558(3) 0.37570(18) 0.0627(8) Uani 1 1 d . .
O3 O 0.1460(3) 0.6988(3) 0.43124(18) 0.0723(9) Uani 1 1 d . .
C1 C 0.2105(4) 0.4834(4) 0.2132(2) 0.0471(9) Uani 1 1 d . .
C2 C 0.1251(5) 0.5664(4) 0.1550(2) 0.0586(10) Uani 1 1 d . .
H2 H 0.1148 0.6584 0.1475 0.070 Uiso 1 1 calc R U
C3 C 0.0568(5) 0.5109(5) 0.1093(3) 0.0686(12) Uani 1 1 d . .
H3 H -0.0002 0.5660 0.0705 0.082 Uiso 1 1 calc R U
C4 C 0.0705(5) 0.3741(5) 0.1194(3) 0.0730(13) Uani 1 1 d . .
H4 H 0.0223 0.3396 0.0872 0.088 Uiso 1 1 calc R U
C5 C 0.1529(5) 0.2889(5) 0.1755(3) 0.0668(12) Uani 1 1 d . .
H5 H 0.1622 0.1971 0.1822 0.080 Uiso 1 1 calc R U
C6 C 0.2231(4) 0.3460(4) 0.2225(2) 0.0506(9) Uani 1 1 d . .
C7 C 0.3495(4) 0.3865(4) 0.3132(2) 0.0476(9) Uani 1 1 d . .
C8 C 0.2921(4) 0.5062(4) 0.2723(2) 0.0445(8) Uani 1 1 d . .
C9 C 0.3047(4) 0.6405(4) 0.2847(2) 0.0454(8) Uani 1 1 d . .
C10 C 0.2299(4) 0.7279(4) 0.3613(3) 0.0493(9) Uani 1 1 d . .
C11 C 0.3085(5) 0.9064(5) 0.3122(3) 0.0686(12) Uani 1 1 d . .
C12 C 0.3993(5) 0.8134(4) 0.2285(3) 0.0622(11) Uani 1 1 d . .
C13 C 0.3959(4) 0.6828(4) 0.2159(3) 0.0545(10) Uani 1 1 d . .
C14 C 0.4878(5) 0.5952(5) 0.1355(3) 0.0747(13) Uani 1 1 d . .
H14 H 0.4867 0.5085 0.1238 0.090 Uiso 1 1 calc R U
C15 C 0.5792(7) 0.6376(7) 0.0742(4) 0.1047(18) Uani 1 1 d . .
H15 H 0.6420 0.5776 0.0215 0.126 Uiso 1 1 calc R U
C16 C 0.5806(7) 0.7671(7) 0.0885(4) 0.116(2) Uani 1 1 d . .
H16 H 0.6429 0.7938 0.0452 0.139 Uiso 1 1 calc R U
C17 C 0.4919(7) 0.8553(6) 0.1651(4) 0.0988(17) Uani 1 1 d . .
H17 H 0.4928 0.9425 0.1752 0.119 Uiso 1 1 calc R U
C18 C 0.0674(7) 0.7922(6) 0.5118(3) 0.0984(17) Uani 1 1 d . .
H18A H 0.1296 0.8361 0.5234 0.148 Uiso 1 1 calc R U
H18B H 0.0515 0.7384 0.5604 0.148 Uiso 1 1 calc R U
H18C H -0.0322 0.8656 0.5063 0.148 Uiso 1 1 calc R U
C19 C 0.4468(4) 0.3536(4) 0.3810(2) 0.0493(9) Uani 1 1 d . .
H19 H 0.4875 0.4240 0.3768 0.059 Uiso 1 1 calc R U
C20 C 0.3552(4) 0.3739(4) 0.4777(2) 0.0482(9) Uani 1 1 d . .
C21 C 0.4235(5) 0.3810(4) 0.5448(3) 0.0587(10) Uani 1 1 d . .
H21 H 0.5256 0.3692 0.5298 0.070 Uiso 1 1 calc R U
C22 C 0.3447(5) 0.4049(5) 0.6332(3) 0.0663(11) Uani 1 1 d . .
H22 H 0.3935 0.4095 0.6773 0.080 Uiso 1 1 calc R U
C23 C 0.1939(5) 0.4223(4) 0.6574(3) 0.0661(11) Uani 1 1 d . .
H23 H 0.1397 0.4397 0.7175 0.079 Uiso 1 1 calc R U
C24 C 0.1251(5) 0.4137(5) 0.5916(3) 0.0669(12) Uani 1 1 d . .
H24 H 0.0235 0.4243 0.6069 0.080 Uiso 1 1 calc R U
C25 C 0.2051(4) 0.3895(4) 0.5026(3) 0.0552(10) Uani 1 1 d . .
H25 H 0.1567 0.3837 0.4586 0.066 Uiso 1 1 calc R U
C26 C 0.5889(4) 0.2077(4) 0.3574(3) 0.0572(10) Uani 1 1 d . .
C27 C 0.5808(6) 0.0858(5) 0.3843(4) 0.0884(15) Uani 1 1 d . .
H27 H 0.4861 0.0936 0.4186 0.106 Uiso 1 1 calc R U
C28 C 0.7084(9) -0.0474(6) 0.3622(5) 0.123(2) Uani 1 1 d . .
H28 H 0.6992 -0.1284 0.3812 0.148 Uiso 1 1 calc R U
C29 C 0.8464(10) -0.0618(8) 0.3132(5) 0.134(3) Uani 1 1 d . .
H29 H 0.9324 -0.1526 0.2976 0.161 Uiso 1 1 calc R U
C30 C 0.8608(7) 0.0581(9) 0.2860(4) 0.123(2) Uani 1 1 d . .
H30 H 0.9570 0.0493 0.2535 0.148 Uiso 1 1 calc R U
C31 C 0.7293(6) 0.1936(6) 0.3079(3) 0.0901(15) Uani 1 1 d . .
H31 H 0.7378 0.2747 0.2884 0.108 Uiso 1 1 calc R U
C32 C 0.3395(16) 0.8779(16) 0.9193(8) 0.230(5) Uani 1 1 d D .
H32A H 0.3188 0.9338 0.8698 0.346 Uiso 1 1 calc R U
H32B H 0.4256 0.7841 0.8975 0.346 Uiso 1 1 calc R U
H32C H 0.3657 0.9252 0.9612 0.346 Uiso 1 1 calc R U
C33 C 0.194(2) 0.863(2) 0.9661(12) 0.333(11) Uani 1 1 d D .
H33A H 0.2066 0.8171 1.0206 0.399 Uiso 1 1 calc R U
H33B H 0.1698 0.8077 0.9268 0.399 Uiso 1 1 calc R U
C34 C 0.064(3) 1.022(2) 0.9870(17) 0.415(19) Uani 1 1 d D .
H34A H 0.0707 1.0748 1.0362 0.498 Uiso 1 1 calc R U
H34B H 0.0576 1.0751 0.9348 0.498 Uiso 1 1 calc R U
H1 H 0.316(4) 0.196(4) 0.304(2) 0.051(10) Uiso 1 1 d . .

loop_
_atom_site_aniso_label
_atom_site_aniso_U_11
_atom_site_aniso_U_22
_atom_site_aniso_U_33
_atom_site_aniso_U_23
_atom_site_aniso_U_13
_atom_site_aniso_U_12
N1 0.065(2) 0.0508(19) 0.055(2) 0.0082(16) -0.0182(16) -0.0358(17)
O1 0.126(3) 0.059(2) 0.120(3) 0.0093(19) -0.021(2) -0.060(2)
O2 0.0760(18) 0.0505(16) 0.0668(18) 0.0040(14) -0.0127(14) -0.0360(15)
O3 0.095(2) 0.0628(18) 0.0575(18) -0.0046(15) 0.0076(16) -0.0477(17)
C1 0.050(2) 0.057(2) 0.0359(19) 0.0022(17) -0.0060(16) -0.0278(18)
C2 0.067(3) 0.064(3) 0.042(2) 0.0070(19) -0.0118(19) -0.029(2)
C3 0.076(3) 0.095(3) 0.041(2) 0.012(2) -0.022(2) -0.042(3)
C4 0.087(3) 0.101(4) 0.051(3) 0.006(3) -0.028(2) -0.056(3)
C5 0.083(3) 0.068(3) 0.060(3) -0.004(2) -0.015(2) -0.046(2)
C6 0.055(2) 0.058(2) 0.044(2) 0.0054(18) -0.0152(18) -0.0293(19)
C7 0.051(2) 0.052(2) 0.043(2) 0.0027(17) -0.0083(16) -0.0270(18)
C8 0.047(2) 0.046(2) 0.042(2) 0.0053(16) -0.0103(16) -0.0222(17)
C9 0.0451(19) 0.042(2) 0.050(2) 0.0086(17) -0.0128(17) -0.0208(17)
C10 0.058(2) 0.043(2) 0.052(2) 0.0089(18) -0.0135(19) -0.0279(18)
C11 0.074(3) 0.061(3) 0.087(3) 0.019(2) -0.023(2) -0.043(2)
C12 0.066(3) 0.060(3) 0.072(3) 0.020(2) -0.015(2) -0.039(2)
C13 0.052(2) 0.059(2) 0.054(2) 0.014(2) -0.0120(19) -0.0270(19)
C14 0.077(3) 0.082(3) 0.062(3) 0.008(2) 0.003(2) -0.043(3)
C15 0.112(4) 0.118(5) 0.075(4) -0.007(3) 0.020(3) -0.066(4)
C16 0.125(5) 0.130(5) 0.101(5) 0.009(4) 0.020(4) -0.088(4)
C17 0.111(4) 0.097(4) 0.099(4) 0.013(3) -0.002(3) -0.068(4)
C18 0.133(5) 0.094(4) 0.057(3) -0.018(3) 0.019(3) -0.062(3)
C19 0.054(2) 0.050(2) 0.054(2) 0.0122(18) -0.0225(18) -0.0281(18)
C20 0.050(2) 0.052(2) 0.047(2) 0.0072(17) -0.0158(17) -0.0249(18)
C21 0.056(2) 0.071(3) 0.061(3) 0.012(2) -0.022(2) -0.036(2)
C22 0.076(3) 0.085(3) 0.054(3) 0.016(2) -0.026(2) -0.047(3)
C23 0.074(3) 0.074(3) 0.054(3) 0.012(2) -0.017(2) -0.037(2)
C24 0.051(2) 0.085(3) 0.067(3) 0.019(2) -0.016(2) -0.033(2)
C25 0.054(2) 0.065(3) 0.053(2) 0.0145(19) -0.0214(19) -0.030(2)
C26 0.052(2) 0.061(3) 0.051(2) 0.0028(19) -0.0171(19) -0.018(2)
C27 0.094(4) 0.057(3) 0.098(4) 0.010(3) -0.027(3) -0.020(3)
C28 0.121(5) 0.060(4) 0.142(6) 0.001(4) -0.044(5) 0.003(4)
C29 0.114(6) 0.097(5) 0.122(6) -0.023(5) -0.051(5) 0.022(5)
C30 0.053(3) 0.164(7) 0.096(5) -0.025(5) -0.010(3) -0.004(4)
C31 0.063(3) 0.106(4) 0.085(4) -0.002(3) -0.011(3) -0.029(3)
C32 0.269(14) 0.290(15) 0.185(11) 0.089(11) -0.080(10) -0.164(13)
C33 0.53(4) 0.33(2) 0.240(18) 0.110(17) -0.06(2) -0.30(3)
C34 0.70(6) 0.236(19) 0.32(2) -0.048(18) 0.01(3) -0.29(2)

loop_
_atom_type_symbol
_atom_type_description
_atom_type_scat_dispersion_real
_atom_type_scat_dispersion_imag
_atom_type_scat_source
C C 0.0033 0.0016 'International Tables Vol C Tables 4.2.6.8 and 6.1.1.4'
H H 0.0000 0.0000 'International Tables Vol C Tables 4.2.6.8 and 6.1.1.4'
N N 0.0061 0.0033 'International Tables Vol C Tables 4.2.6.8 and 6.1.1.4'
O O 0.0106 0.0060 'International Tables Vol C Tables 4.2.6.8 and 6.1.1.4'

loop_
_geom_angle_atom_site_label_1
_geom_angle_atom_site_label_2
_geom_angle_atom_site_label_3
_geom_angle
_geom_angle_site_symmetry_1
C7 N1 C6 108.7(3) .
C7 N1 H1 133.9(19) .
C6 N1 H1 116.8(19) .
C10 O2 C11 122.3(3) .
C10 O3 C18 122.5(3) .
C6 C1 C2 118.6(3) .
C6 C1 C8 106.7(3) .
C2 C1 C8 134.6(3) .
C3 C2 C1 119.0(4) .
C3 C2 H2 120.5 .
C1 C2 H2 120.5 .
C2 C3 C4 121.5(4) .
C2 C3 H3 119.2 .
C4 C3 H3 119.2 .
C5 C4 C3 121.5(4) .
C5 C4 H4 119.2 .
C3 C4 H4 119.2 .
C4 C5 C6 116.9(4) .
C4 C5 H5 121.5 .
C6 C5 H5 121.5 .
N1 C6 C1 107.3(3) .
N1 C6 C5 130.4(4) .
C1 C6 C5 122.3(4) .
C8 C7 N1 110.1(3) .
C8 C7 C19 128.7(3) .
N1 C7 C19 121.2(3) .
C7 C8 C1 107.1(3) .
C7 C8 C9 128.4(3) .
C1 C8 C9 124.4(3) .
C10 C9 C13 117.1(3) .
C10 C9 C8 120.9(3) .
C13 C9 C8 122.0(3) .
O3 C10 C9 123.0(3) .
O3 C10 O2 112.9(3) .
C9 C10 O2 124.0(3) .
O1 C11 O2 115.8(4) .
O1 C11 C12 127.5(4) .
O2 C11 C12 116.7(3) .
C17 C12 C13 122.2(4) .
C17 C12 C11 118.5(4) .
C13 C12 C11 119.3(3) .
C12 C13 C14 117.5(4) .
C12 C13 C9 120.4(4) .
C14 C13 C9 122.1(4) .
C15 C14 C13 119.6(4) .
C15 C14 H14 120.2 .
C13 C14 H14 120.2 .
C14 C15 C16 121.7(5) .
C14 C15 H15 119.1 .
C16 C15 H15 119.1 .
C17 C16 C15 120.3(5) .
C17 C16 H16 119.9 .
C15 C16 H16 119.9 .
C16 C17 C12 118.8(5) .
C16 C17 H17 120.6 .
C12 C17 H17 120.6 .
O3 C18 H18A 109.5 .
O3 C18 H18B 109.5 .
H18A C18 H18B 109.5 .
O3 C18 H18C 109.5 .
H18A C18 H18C 109.5 .
H18B C18 H18C 109.5 .
C26 C19 C7 112.2(3) .
C26 C19 C20 111.6(3) .
C7 C19 C20 114.6(3) .
C26 C19 H19 105.9 .
C7 C19 H19 105.9 .
C20 C19 H19 105.9 .
C21 C20 C25 117.6(4) .
C21 C20 C19 118.6(3) .
C25 C20 C19 123.7(3) .
C22 C21 C20 121.4(4) .
C22 C21 H21 119.3 .
C20 C21 H21 119.3 .
C21 C22 C23 120.5(4) .
C21 C22 H22 119.7 .
C23 C22 H22 119.7 .
C24 C23 C22 118.7(4) .
C24 C23 H23 120.6 .
C22 C23 H23 120.6 .
C23 C24 C25 120.5(4) .
C23 C24 H24 119.8 .
C25 C24 H24 119.8 .
C20 C25 C24 121.2(3) .
C20 C25 H25 119.4 .
C24 C25 H25 119.4 .
C31 C26 C27 118.0(4) .
C31 C26 C19 120.7(4) .
C27 C26 C19 121.3(4) .
C26 C27 C28 121.8(6) .
C26 C27 H27 119.1 .
C28 C27 H27 119.1 .
C29 C28 C27 120.4(7) .
C29 C28 H28 119.8 .
C27 C28 H28 119.8 .
C28 C29 C30 119.8(7) .
C28 C29 H29 120.1 .
C30 C29 H29 120.1 .
C29 C30 C31 119.4(6) .
C29 C30 H30 120.3 .
C31 C30 H30 120.3 .
C26 C31 C30 120.6(6) .
C26 C31 H31 119.7 .
C30 C31 H31 119.7 .
C33 C32 H32A 109.5 .
C33 C32 H32B 109.5 .
H32A C32 H32B 109.5 .
C33 C32 H32C 109.5 .
H32A C32 H32C 109.5 .
H32B C32 H32C 109.5 .
C32 C33 C34 102.5(15) .
C32 C33 H33A 111.3 .
C34 C33 H33A 111.3 .
C32 C33 H33B 111.3 .
C34 C33 H33B 111.3 .
H33A C33 H33B 109.2 .
C34 C34 C33 91.9(18) 2_577
C34 C34 H34A 113.3 2_577
C33 C34 H34A 113.3 .
C34 C34 H34B 113.3 2_577
C33 C34 H34B 113.3 .
H34A C34 H34B 110.6 .

loop_
_geom_bond_atom_site_label_1
_geom_bond_atom_site_label_2
_geom_bond_distance
_geom_bond_site_symmetry_2
N1 C7 1.364(4) .
N1 C6 1.376(4) .
N1 H1 0.99(4) .
O1 C11 1.204(5) .
O2 C10 1.359(4) .
O2 C11 1.359(5) .
O3 C10 1.325(4) .
O3 C18 1.411(5) .
C1 C6 1.395(5) .
C1 C2 1.395(5) .
C1 C8 1.428(5) .
C2 C3 1.362(5) .
C2 H2 0.9300 .
C3 C4 1.387(6) .
C3 H3 0.9300 .
C4 C5 1.364(6) .
C4 H4 0.9300 .
C5 C6 1.401(5) .
C5 H5 0.9300 .
C7 C8 1.340(5) .
C7 C19 1.512(5) .
C8 C9 1.481(5) .
C9 C10 1.335(5) .
C9 C13 1.430(5) .
C11 C12 1.455(6) .
C12 C17 1.388(6) .
C12 C13 1.397(5) .
C13 C14 1.397(6) .
C14 C15 1.366(6) .
C14 H14 0.9300 .
C15 C16 1.381(7) .
C15 H15 0.9300 .
C16 C17 1.351(7) .
C16 H16 0.9300 .
C17 H17 0.9300 .
C18 H18A 0.9600 .
C18 H18B 0.9600 .
C18 H18C 0.9600 .
C19 C26 1.509(5) .
C19 C20 1.516(5) .
C19 H19 0.9800 .
C20 C21 1.375(5) .
C20 C25 1.375(5) .
C21 C22 1.366(6) .
C21 H21 0.9300 .
C22 C23 1.375(6) .
C22 H22 0.9300 .
C23 C24 1.366(5) .
C23 H23 0.9300 .
C24 C25 1.377(6) .
C24 H24 0.9300 .
C25 H25 0.9300 .
C26 C31 1.363(6) .
C26 C27 1.368(6) .
C27 C28 1.370(8) .
C27 H27 0.9300 .
C28 C29 1.339(10) .
C28 H28 0.9300 .
C29 C30 1.376(10) .
C29 H29 0.9300 .
C30 C31 1.400(8) .
C30 H30 0.9300 .
C31 H31 0.9300 .
C32 C33 1.531(13) .
C32 H32A 0.9600 .
C32 H32B 0.9600 .
C32 H32C 0.9600 .
C33 C34 1.559(18) .
C33 H33A 0.9700 .
C33 H33B 0.9700 .
C34 C34 1.50(4) 2_577
C34 H34A 0.9700 .
C34 H34B 0.9700 .

loop_
_geom_hbond_atom_site_label_D
_geom_hbond_atom_site_label_H
_geom_hbond_atom_site_label_A
_geom_hbond_distance_DH
_geom_hbond_distance_HA
_geom_hbond_distance_DA
_geom_hbond_angle_DHA
_geom_hbond_site_symmetry_A
N1 H1 O1 0.99(4) 1.94(4) 2.913(4) 168(3) 1_545
N1 H1 O1 0.99(4) 1.94(4) 2.913(4) 168(3) 1_545
N1 H1 O1 0.99(4) 1.94(4) 2.913(4) 168(3) 1_545
N1 H1 O1 0.99(4) 1.94(4) 2.913(4) 168(3) 1_545
N1 H1 O1 0.99(4) 1.94(4) 2.913(4) 168(3) 1_545
N1 H1 O1 0.99(4) 1.94(4) 2.913(4) 168(3) 1_545

loop_
_geom_torsion_atom_site_label_1
_geom_torsion_atom_site_label_2
_geom_torsion_atom_site_label_3
_geom_torsion_atom_site_label_4
_geom_torsion
_geom_torsion_site_symmetry_4
C6 C1 C2 C3 0.0(5) .
C8 C1 C2 C3 -178.0(4) .
C1 C2 C3 C4 0.0(6) .
C2 C3 C4 C5 -0.1(7) .
C3 C4 C5 C6 0.1(6) .
C7 N1 C6 C1 0.0(4) .
C7 N1 C6 C5 -178.6(4) .
C2 C1 C6 N1 -178.7(3) .
C8 C1 C6 N1 -0.2(4) .
C2 C1 C6 C5 0.0(5) .
C8 C1 C6 C5 178.5(3) .
C4 C5 C6 N1 178.3(4) .
C4 C5 C6 C1 0.0(6) .
C6 N1 C7 C8 0.3(4) .
C6 N1 C7 C19 -179.2(3) .
N1 C7 C8 C1 -0.4(4) .
C19 C7 C8 C1 179.0(3) .
N1 C7 C8 C9 178.6(3) .
C19 C7 C8 C9 -2.0(6) .
C6 C1 C8 C7 0.3(4) .
C2 C1 C8 C7 178.5(4) .
C6 C1 C8 C9 -178.7(3) .
C2 C1 C8 C9 -0.5(6) .
C7 C8 C9 C10 -68.6(5) .
C1 C8 C9 C10 110.2(4) .
C7 C8 C9 C13 111.6(4) .
C1 C8 C9 C13 -69.6(5) .
C18 O3 C10 C9 -180.0(4) .
C18 O3 C10 O2 -0.5(6) .
C13 C9 C10 O3 -177.7(3) .
C8 C9 C10 O3 2.6(5) .
C13 C9 C10 O2 2.9(5) .
C8 C9 C10 O2 -176.8(3) .
C11 O2 C10 O3 -179.5(3) .
C11 O2 C10 C9 -0.1(5) .
C10 O2 C11 O1 176.0(4) .
C10 O2 C11 C12 -3.0(5) .
O1 C11 C12 C17 6.8(7) .
O2 C11 C12 C17 -174.4(4) .
O1 C11 C12 C13 -175.8(4) .
O2 C11 C12 C13 3.0(6) .
C17 C12 C13 C14 -1.2(6) .
C11 C12 C13 C14 -178.5(4) .
C17 C12 C13 C9 177.0(4) .
C11 C12 C13 C9 -0.3(6) .
C10 C9 C13 C12 -2.7(5) .
C8 C9 C13 C12 177.1(3) .
C10 C9 C13 C14 175.5(4) .
C8 C9 C13 C14 -4.8(6) .
C12 C13 C14 C15 1.7(6) .
C9 C13 C14 C15 -176.4(4) .
C13 C14 C15 C16 -1.6(9) .
C14 C15 C16 C17 0.9(10) .
C15 C16 C17 C12 -0.3(10) .
C13 C12 C17 C16 0.5(8) .
C11 C12 C17 C16 177.8(5) .
C8 C7 C19 C26 -131.6(4) .
N1 C7 C19 C26 47.7(5) .
C8 C7 C19 C20 99.7(4) .
N1 C7 C19 C20 -80.9(4) .
C26 C19 C20 C21 66.7(4) .
C7 C19 C20 C21 -164.4(3) .
C26 C19 C20 C25 -115.1(4) .
C7 C19 C20 C25 13.8(5) .
C25 C20 C21 C22 -1.0(6) .
C19 C20 C21 C22 177.3(4) .
C20 C21 C22 C23 0.2(6) .
C21 C22 C23 C24 0.7(6) .
C22 C23 C24 C25 -0.7(6) .
C21 C20 C25 C24 1.0(6) .
C19 C20 C25 C24 -177.2(3) .
C23 C24 C25 C20 -0.2(6) .
C7 C19 C26 C31 92.5(4) .
C20 C19 C26 C31 -137.3(4) .
C7 C19 C26 C27 -87.1(5) .
C20 C19 C26 C27 43.1(5) .
C31 C26 C27 C28 -0.6(7) .
C19 C26 C27 C28 179.1(5) .
C26 C27 C28 C29 0.3(10) .
C27 C28 C29 C30 0.9(11) .
C28 C29 C30 C31 -1.8(11) .
C27 C26 C31 C30 -0.4(7) .
C19 C26 C31 C30 180.0(4) .
C29 C30 C31 C26 1.6(9) .
C32 C33 C34 C34 169.4(19) 2_577
